data_4113424
loop_
_publ_author_name
'Colin D. Abernethy'
'Gareth M. Codd'
'Mark D. Spicer'
'Michelle K. Taylor'

_publ_section_title
;
 A Highly Stable N-Heterocyclic Carbene Complex of
 Trichloro-oxo-vanadium(V) Displaying Novel Cl-Ccarbene Bonding
 Interactions
;
_journal_name_full 'Journal of the American Chemical Society'
_journal_page_first 1128
_journal_page_last 1129
_journal_paper_doi 10.1021/ja0276321
_journal_volume 125
_journal_year 2003
_chemical_compound_source 'synthesis as described'
_chemical_formula_moiety 'C21 H24 Cl3 N2 O1 V1'
_chemical_formula_sum 'C21 H24 Cl3 N2 O V'
_chemical_formula_weight 477.74
_chemical_name_common 'VOCl3 + carbene'
_chemical_name_systematic
;
 ?
;
_space_group_IT_number 2
_symmetry_cell_setting triclinic
_symmetry_Int_Tables_number 2
_symmetry_space_group_name_Hall '-P 1'
_symmetry_space_group_name_H-M 'P -1'
_atom_sites_solution_hydrogens geom
_atom_sites_solution_primary direct
_atom_sites_solution_secondary difmap
_audit_creation_date 2002-01-21T15:09:06-00:00
_audit_creation_method 'WinGX routine CIF_UPDATE'
_cell_angle_alpha 102.3880
_cell_angle_beta 91.1320(10)
_cell_angle_gamma 108.1750
_cell_formula_units_Z 2
_cell_length_a 7.8641(2)
_cell_length_b 8.2857(2)
_cell_length_c 18.2282(5)
_cell_measurement_reflns_used 4547
_cell_measurement_temperature 123(2)
_cell_measurement_theta_max 27.485
_cell_measurement_theta_min 2.91
_cell_measurement_wavelength 0.71073
_cell_volume 1097.39(5)
_computing_cell_refinement 'HKL Scalepack (Otwinowski & Minor 1997)'
_computing_data_collection 'Collect (Nonius BV, 1997-2000)'
_computing_data_reduction 'HKL Denzo and Scalepack (Otwinowski & Minor 1997)'
_computing_molecular_graphics 'Ortep-3 for Windows (Farrugia, 1997)'
_computing_publication_material 'WinGX publication routines (Farrugia, 1999)'
_computing_structure_refinement 'SHELXL-97 (Sheldrick, 1997)'
_computing_structure_solution 'SHELXS-97 (Sheldrick, 1997)'
_diffrn_ambient_temperature 123(2)
_diffrn_detector 'CCD plate'
_diffrn_measured_fraction_theta_full 0.993
_diffrn_measured_fraction_theta_max 0.993
_diffrn_measurement_device '95mm CCD camera on \k-goniostat'
_diffrn_measurement_device_type KappaCCD
_diffrn_measurement_method 'CCD; rotation images; thick slices'
_diffrn_orient_matrix_type 'by Nonius Collect from scalepack cell'
_diffrn_orient_matrix_UB_11 -0.57005E-2
_diffrn_orient_matrix_UB_12 -0.483834E-1
_diffrn_orient_matrix_UB_13 0.459912E-1
_diffrn_orient_matrix_UB_21 0.115674
_diffrn_orient_matrix_UB_22 0.92825E-1
_diffrn_orient_matrix_UB_23 0.224127E-1
_diffrn_orient_matrix_UB_31 -0.682426E-1
_diffrn_orient_matrix_UB_32 0.780964E-1
_diffrn_orient_matrix_UB_33 0.237707E-1
_diffrn_radiation_monochromator graphite
_diffrn_radiation_probe x-ray
_diffrn_radiation_type MoK\a
_diffrn_radiation_wavelength 0.71073
_diffrn_reflns_av_R_equivalents 0.026
_diffrn_reflns_av_unetI/netI 0.0445
_diffrn_reflns_limit_h_max 9
_diffrn_reflns_limit_h_min -10
_diffrn_reflns_limit_k_max 10
_diffrn_reflns_limit_k_min -10
_diffrn_reflns_limit_l_max 23
_diffrn_reflns_limit_l_min -23
_diffrn_reflns_number 8549
_diffrn_reflns_theta_full 27.41
_diffrn_reflns_theta_max 27.41
_diffrn_reflns_theta_min 3.07
_diffrn_source 'Enraf Nonius FR590'
_exptl_absorpt_coefficient_mu 0.831
_exptl_absorpt_correction_type none
_exptl_crystal_colour red
_exptl_crystal_density_diffrn 1.446
_exptl_crystal_description needle
_exptl_crystal_F_000 492
_exptl_crystal_size_max 0.6
_exptl_crystal_size_mid 0.15
_exptl_crystal_size_min 0.04
_refine_diff_density_max 0.541
_refine_diff_density_min -0.318
_refine_diff_density_rms 0.066
_refine_ls_extinction_method none
_refine_ls_goodness_of_fit_ref 1.003
_refine_ls_hydrogen_treatment mixed
_refine_ls_matrix_type full
_refine_ls_number_parameters 258
_refine_ls_number_reflns 4972
_refine_ls_number_restraints 0
_refine_ls_restrained_S_all 1.003
_refine_ls_R_factor_all 0.0557
_refine_ls_R_factor_gt 0.0363
_refine_ls_shift/su_max 0.001
_refine_ls_shift/su_mean 0
_refine_ls_structure_factor_coef Fsqd
_refine_ls_weighting_details 'calc w=1/[\s^2^(Fo^2^)+(0.0310P)^2^+1.1006P] where P=(Fo^2^+2Fc^2^)/3'
_refine_ls_weighting_scheme calc
_refine_ls_wR_factor_gt 0.0795
_refine_ls_wR_factor_ref 0.0873
_reflns_number_gt 3914
_reflns_number_total 4972
_reflns_threshold_expression >2sigma(I)
_cod_data_source_file ja0276321-2_s2.cif
_cod_data_source_block vocl3car
_cod_original_sg_symbol_H-M 'P 1'
_cod_database_code 4113424

loop_
_symmetry_equiv_pos_as_xyz
'x, y, z'
'-x, -y, -z'

loop_
_atom_site_label
_atom_site_type_symbol
_atom_site_fract_x
_atom_site_fract_y
_atom_site_fract_z
_atom_site_U_iso_or_equiv
_atom_site_adp_type
_atom_site_occupancy
_atom_site_symmetry_multiplicity
_atom_site_calc_flag
_atom_site_refinement_flags
C1 C -0.2614(3) 0.1964(3) 0.73538(11) 0.0155(4) Uani 1 1 d .
C2 C -0.5476(3) 0.1255(3) 0.68634(13) 0.0228(5) Uani 1 1 d .
H2 H -0.6477 0.1062 0.6517 0.027 Uiso 1 1 calc R
C3 C -0.5533(3) 0.1016(3) 0.75712(12) 0.0209(5) Uani 1 1 d .
H3 H -0.6582 0.0621 0.7819 0.025 Uiso 1 1 calc R
C4 C -0.3315(3) 0.1200(3) 0.86009(11) 0.0158(4) Uani 1 1 d .
C5 C -0.3551(3) -0.0511(3) 0.86522(12) 0.0197(5) Uani 1 1 d .
C6 C -0.3109(3) -0.0773(3) 0.93490(13) 0.0232(5) Uani 1 1 d .
H6 H -0.3245 -0.1926 0.9394 0.028 Uiso 1 1 calc R
C7 C -0.2474(3) 0.0598(3) 0.99828(12) 0.0222(5) Uani 1 1 d .
C8 C -0.2349(3) 0.2267(3) 0.99137(12) 0.0221(5) Uani 1 1 d .
H8 H -0.1955 0.3208 1.0347 0.027 Uiso 1 1 calc R
C9 C -0.2786(3) 0.2609(3) 0.92274(12) 0.0188(4) Uani 1 1 d .
C11 C -0.4296(3) -0.2052(3) 0.79913(13) 0.0269(5) Uani 1 1 d .
H11A H -0.3859 -0.3003 0.8057 0.04 Uiso 1 1 calc R
H11B H -0.3902 -0.1708 0.7525 0.04 Uiso 1 1 calc R
H11C H -0.5613 -0.2449 0.7963 0.04 Uiso 1 1 calc R
C12 C -0.1969(4) 0.0266(4) 1.07218(14) 0.0342(6) Uani 1 1 d .
H12A H -0.2769 -0.0869 1.0773 0.051 Uiso 1 1 calc R
H12B H -0.2083 0.1188 1.1136 0.051 Uiso 1 1 calc R
H12C H -0.0723 0.0263 1.0738 0.051 Uiso 1 1 calc R
C13 C -0.2770(3) 0.4423(3) 0.92105(13) 0.0261(5) Uani 1 1 d .
H13A H -0.3367 0.4397 0.8729 0.039 Uiso 1 1 calc R
H13B H -0.1525 0.5204 0.9265 0.039 Uiso 1 1 calc R
H13C H -0.3408 0.4849 0.9626 0.039 Uiso 1 1 calc R
C14 C -0.3101(3) 0.2227(3) 0.60236(12) 0.0185(4) Uani 1 1 d .
C15 C -0.3252(3) 0.3737(3) 0.58517(12) 0.0219(5) Uani 1 1 d .
C16 C -0.2733(3) 0.4059(3) 0.51550(13) 0.0254(5) Uani 1 1 d .
H16 H -0.2837 0.5074 0.5022 0.03 Uiso 1 1 calc R
C17 C -0.2070(3) 0.2944(3) 0.46487(12) 0.0240(5) Uani 1 1 d .
C18 C -0.1970(3) 0.1442(3) 0.48437(12) 0.0214(5) Uani 1 1 d .
H18 H -0.1513 0.0672 0.4503 0.026 Uiso 1 1 calc R
C19 C -0.2515(3) 0.1029(3) 0.55205(12) 0.0184(4) Uani 1 1 d .
C20 C -0.3931(4) 0.5000(3) 0.63873(14) 0.0328(6) Uani 1 1 d .
H20A H -0.3932 0.597 0.616 0.049 Uiso 0.5 1 calc PR
H20B H -0.3146 0.5454 0.686 0.049 Uiso 0.5 1 calc PR
H20C H -0.5157 0.4399 0.649 0.049 Uiso 0.5 1 calc PR
H20D H -0.4225 0.4579 0.6847 0.049 Uiso 0.5 1 calc PR
H20E H -0.5011 0.5095 0.6147 0.049 Uiso 0.5 1 calc PR
H20F H -0.3 0.615 0.6517 0.049 Uiso 0.5 1 calc PR
C21 C -0.1537(4) 0.3323(3) 0.38967(13) 0.0332(6) Uani 1 1 d .
H21A H -0.0703 0.2703 0.3703 0.05 Uiso 1 1 calc R
H21B H -0.0951 0.4582 0.396 0.05 Uiso 1 1 calc R
H21C H -0.2612 0.293 0.3539 0.05 Uiso 1 1 calc R
C22 C -0.2555(3) -0.0690(3) 0.56821(13) 0.0242(5) Uani 1 1 d .
H22A H -0.2184 -0.1384 0.5248 0.036 Uiso 1 1 calc R
H22B H -0.3777 -0.1329 0.5776 0.036 Uiso 1 1 calc R
H22C H -0.1729 -0.0477 0.6128 0.036 Uiso 1 1 calc R
Cl1 Cl -0.02745(8) 0.54866(7) 0.77326(3) 0.02733(14) Uani 1 1 d .
Cl2 Cl 0.25098(8) 0.39554(8) 0.84374(3) 0.03033(15) Uani 1 1 d .
Cl3 Cl -0.01372(7) 0.01370(7) 0.75823(3) 0.02218(13) Uani 1 1 d .
N1 N -0.3676(2) 0.1835(2) 0.67363(10) 0.0174(4) Uani 1 1 d .
N2 N -0.3769(2) 0.1457(2) 0.78691(10) 0.0161(4) Uani 1 1 d .
O1 O 0.0939(2) 0.2848(2) 0.67221(9) 0.0253(4) Uani 1 1 d .
V1 V 0.02535(5) 0.29216(5) 0.75306(2) 0.01806(10) Uani 1 1 d .

loop_
_atom_site_aniso_label
_atom_site_aniso_U_11
_atom_site_aniso_U_22
_atom_site_aniso_U_33
_atom_site_aniso_U_23
_atom_site_aniso_U_13
_atom_site_aniso_U_12
C1 0.0206(11) 0.0133(10) 0.0148(10) 0.0037(8) 0.0019(8) 0.0080(8)
C2 0.0174(11) 0.0281(12) 0.0224(12) 0.0042(10) -0.0024(9) 0.0079(9)
C3 0.0148(10) 0.0271(12) 0.0207(11) 0.0058(9) 0.0015(8) 0.0065(9)
C4 0.0153(10) 0.0215(11) 0.0131(10) 0.0067(8) 0.0034(8) 0.0076(9)
C5 0.0205(11) 0.0200(11) 0.0200(11) 0.0055(9) 0.0059(9) 0.0077(9)
C6 0.0272(12) 0.0254(12) 0.0232(12) 0.0121(9) 0.0092(9) 0.0124(10)
C7 0.0199(11) 0.0339(13) 0.0172(11) 0.0106(10) 0.0056(9) 0.0114(10)
C8 0.0217(11) 0.0276(12) 0.0150(10) 0.0014(9) 0.0010(9) 0.0077(10)
C9 0.0169(10) 0.0206(11) 0.0179(11) 0.0032(8) 0.0029(8) 0.0055(9)
C11 0.0357(14) 0.0194(11) 0.0237(12) 0.0038(9) 0.0049(10) 0.0068(10)
C12 0.0350(14) 0.0523(17) 0.0229(12) 0.0182(12) 0.0050(11) 0.0182(13)
C13 0.0345(13) 0.0204(11) 0.0215(12) 0.0009(9) 0.0013(10) 0.0091(10)
C14 0.0215(11) 0.0207(11) 0.0139(10) 0.0056(8) 0.0014(8) 0.0068(9)
C15 0.0286(12) 0.0210(11) 0.0171(11) 0.0043(9) -0.0012(9) 0.0095(10)
C16 0.0348(13) 0.0182(11) 0.0220(12) 0.0077(9) -0.0027(10) 0.0053(10)
C17 0.0249(12) 0.0257(12) 0.0156(11) 0.0061(9) -0.0018(9) -0.0005(10)
C18 0.0229(11) 0.0229(11) 0.0152(11) 0.0013(9) 0.0001(9) 0.0052(9)
C19 0.0185(10) 0.0180(10) 0.0168(10) 0.0025(8) -0.0017(8) 0.0047(9)
C20 0.0523(17) 0.0306(13) 0.0239(13) 0.0052(10) 0.0019(12) 0.0261(13)
C21 0.0409(15) 0.0351(14) 0.0185(12) 0.0108(10) 0.0036(11) 0.0021(12)
C22 0.0295(12) 0.0203(11) 0.0235(12) 0.0025(9) 0.0017(10) 0.0108(10)
Cl1 0.0308(3) 0.0179(3) 0.0337(3) 0.0074(2) 0.0041(2) 0.0076(2)
Cl2 0.0256(3) 0.0273(3) 0.0332(3) 0.0015(2) -0.0085(2) 0.0061(2)
Cl3 0.0210(3) 0.0201(3) 0.0278(3) 0.0079(2) 0.0008(2) 0.0086(2)
N1 0.0208(9) 0.0191(9) 0.0141(9) 0.0054(7) 0.0018(7) 0.0081(8)
N2 0.0172(9) 0.0176(9) 0.0147(9) 0.0050(7) 0.0023(7) 0.0066(7)
O1 0.0261(8) 0.0272(9) 0.0247(9) 0.0100(7) 0.0061(7) 0.0087(7)
V1 0.01654(19) 0.01875(19) 0.0192(2) 0.00605(15) 0.00260(14) 0.00495(15)

loop_
_atom_type_symbol
_atom_type_description
_atom_type_scat_dispersion_real
_atom_type_scat_dispersion_imag
_atom_type_scat_source
C C 0.003 0.002 'International Tables Vol C Tables 4.2.6.8 and 6.1.1.4'
H H 0 0 'International Tables Vol C Tables 4.2.6.8 and 6.1.1.4'
Cl Cl 0.148 0.159 'International Tables Vol C Tables 4.2.6.8 and 6.1.1.4'
N N 0.006 0.003 'International Tables Vol C Tables 4.2.6.8 and 6.1.1.4'
O O 0.011 0.006 'International Tables Vol C Tables 4.2.6.8 and 6.1.1.4'
V V 0.301 0.529 'International Tables Vol C Tables 4.2.6.8 and 6.1.1.4'

loop_
_geom_angle_atom_site_label_1
_geom_angle_atom_site_label_2
_geom_angle_atom_site_label_3
_geom_angle
N1 C1 N2 105.05(18)
N1 C1 V1 128.38(15)
N2 C1 V1 126.44(15)
C3 C2 N1 106.91(19)
C2 C3 N2 106.95(19)
C5 C4 C9 122.6(2)
C5 C4 N2 117.07(18)
C9 C4 N2 120.23(19)
C6 C5 C4 117.6(2)
C6 C5 C11 119.9(2)
C4 C5 C11 122.5(2)
C5 C6 C7 122.2(2)
C8 C7 C6 118.1(2)
C8 C7 C12 121.3(2)
C6 C7 C12 120.6(2)
C7 C8 C9 122.2(2)
C4 C9 C8 117.1(2)
C4 C9 C13 123.7(2)
C8 C9 C13 119.11(19)
C15 C14 C19 122.6(2)
C15 C14 N1 118.53(19)
C19 C14 N1 118.82(19)
C14 C15 C16 117.3(2)
C14 C15 C20 122.4(2)
C16 C15 C20 120.3(2)
C17 C16 C15 122.2(2)
C16 C17 C18 118.1(2)
C16 C17 C21 120.8(2)
C18 C17 C21 121.0(2)
C17 C18 C19 122.2(2)
C18 C19 C14 117.5(2)
C18 C19 C22 120.79(19)
C14 C19 C22 121.65(19)
C1 N1 C2 110.64(17)
C1 N1 C14 127.13(18)
C2 N1 C14 122.23(18)
C1 N2 C3 110.45(18)
C1 N2 C4 126.94(17)
C3 N2 C4 122.27(17)
O1 V1 C1 105.85(8)
O1 V1 Cl2 112.08(6)
C1 V1 Cl2 142.08(6)
O1 V1 Cl1 99.77(6)
C1 V1 Cl1 81.04(6)
Cl2 V1 Cl1 92.22(3)
O1 V1 Cl3 98.43(6)
C1 V1 Cl3 82.21(6)
Cl2 V1 Cl3 92.28(2)
Cl1 V1 Cl3 158.02(3)

loop_
_geom_bond_atom_site_label_1
_geom_bond_atom_site_label_2
_geom_bond_distance
C1 N1 1.353(3)
C1 N2 1.360(3)
C1 V1 2.136(2)
C2 C3 1.346(3)
C2 N1 1.387(3)
C3 N2 1.386(3)
C4 C5 1.394(3)
C4 C9 1.395(3)
C4 N2 1.450(3)
C5 C6 1.389(3)
C5 C11 1.507(3)
C6 C7 1.391(3)
C7 C8 1.389(3)
C7 C12 1.501(3)
C8 C9 1.400(3)
C9 C13 1.506(3)
C14 C15 1.392(3)
C14 C19 1.396(3)
C14 N1 1.453(3)
C15 C16 1.396(3)
C15 C20 1.505(3)
C16 C17 1.389(3)
C17 C18 1.390(3)
C17 C21 1.510(3)
C18 C19 1.391(3)
C19 C22 1.507(3)
Cl1 V1 2.2462(7)
Cl2 V1 2.2232(7)
Cl3 V1 2.2536(6)
O1 V1 1.5747(16)
